data_7222528
loop_
_publ_author_name
'Harringer, N.A.'
'Kolb, A.'
'Klepp, K.O.'

_publ_section_title
;
 Na2 Zr Se3, ein neues Chalcogenometallat(IV) mit Schichtstruktur
;
_journal_name_full
;
Zeitschrift fuer Naturforschung, Teil B. Anorganische Chemie, Organische 
Chemie (42,1987-)
;
_journal_page_first 1322
_journal_page_last 1324
_journal_volume 56
_journal_year 2001
_chemical_formula_sum 'Na2 Se3 Zr'
_chemical_name_systematic 'Na2 (Zr Se3)'
_space_group_IT_number 12
_symmetry_space_group_name_Hall '-C 2y'
_symmetry_space_group_name_H-M 'C 1 2/m 1'
_cell_angle_alpha 90
_cell_angle_beta 108.81
_cell_angle_gamma 90
_cell_formula_units_Z 4
_cell_length_a 6.925
_cell_length_b 12.01
_cell_length_c 7.257
_cell_volume 571.325
_citation_journal_id_ASTM ZNBSEN
_cod_data_source_file Harringer_ZNBSEN_2001_421.cif
_cod_data_source_block Na2Se3Zr1
_cod_original_formula_sum 'Na2 Se3 Zr1'
_cod_database_code 7222528

loop_
_symmetry_equiv_pos_as_xyz
x,y,z
-x,y,-z
-x,-y,-z
x,-y,z
x+1/2,y+1/2,z
-x+1/2,y+1/2,-z
-x+1/2,-y+1/2,-z
x+1/2,-y+1/2,z

loop_
_atom_site_label
_atom_site_type_symbol
_atom_site_fract_x
_atom_site_fract_y
_atom_site_fract_z
_atom_site_occupancy
_atom_site_U_iso_or_equiv
Na1 Na+1 0 0 0 1 0.0
Na3 Na+1 0 0.1571 0.5 1 0.0
Zr1 Zr+4 0.5 0.16845 0 1 0.0
Na2 Na+1 0.5 0 0.5 1 0.0
Se1 Se-2 0.74387 0.1804 0.77559 1 0.0
Se2 Se-2 0.28513 0 0.77725 1 0.0
